data_4106250
loop_
_publ_author_name
'Hirosato Yamazaki'
'Tomoya Hakamata'
'Manabu Komi'
'Masayuki Yagi'

_publ_contact_author_address
;Department of Mathematical and Natural Sciences 
 Faculty of Education and Human Sciences
 Niigata University
 8050 Ikarashi Nino-cho 
 Niigata 950-2181
 Japan
;
_publ_contact_author_email yagi@ed.niigata-u.ac.jp
_publ_contact_author_fax 81-25-262-7151
_publ_contact_author_name 'Associate Prof. YAGI Masayuki'
_publ_contact_author_phone 81-25-262-7151
_publ_section_title
;
 Stoichiometric Photoisomerization of Mononuclear Ruthenium(II) Monoaquo
 Complexes Controlling Redox Properties and Water Oxidation Catalysis
;
_journal_name_full 'Journal of the American Chemical Society'
_journal_page_first 8846
_journal_page_last 8849
_journal_paper_doi 10.1021/ja2024228
_journal_volume 133
_journal_year 2011
_chemical_formula_moiety '(C29 H22 N6 O1 Ru 2+),(F6 P 1-)2, (H2 O), (C3 H6 O)'
_chemical_formula_sum 'C31 H30 F12 N6 O3 P2 Ru'
_chemical_formula_weight 925.61
_chemical_name_common '[Ru(tpy)(PyNaph)(H2O)](PF6)2 - (H2O)(Me2CO)'
_space_group_IT_number 2
_symmetry_cell_setting triclinic
_symmetry_Int_Tables_number 2
_symmetry_space_group_name_Hall '-P 1'
_symmetry_space_group_name_H-M 'P -1'
_atom_sites_solution_hydrogens geom
_atom_sites_solution_primary heavy
_atom_sites_solution_secondary difmap
_audit_creation_date 'Mon Jun 18 19:50:06 2007'
_audit_creation_method 'by teXsan'
_cell_angle_alpha 102.158(5)
_cell_angle_beta 91.087(6)
_cell_angle_gamma 97.925(1)
_cell_formula_units_Z 2
_cell_length_a 8.8410(8)
_cell_length_b 11.402(1)
_cell_length_c 18.571(1)
_cell_measurement_reflns_used 464
_cell_measurement_temperature 296.2
_cell_measurement_theta_max 27.5
_cell_measurement_theta_min 1.8
_cell_volume 1810.4(3)
_computing_cell_refinement 'RAPID-AUTO Ver. 1.60'
_computing_data_collection 'RAPID-AUTO Ver. 1.60'
_computing_data_reduction 'teXsan Ver. 2.0'
_computing_publication_material 'teXsan Ver. 2.0'
_computing_structure_refinement 'teXsan Ver. 2.0'
_computing_structure_solution 'DIRDIF94 (PATTY)'
_diffrn_ambient_temperature 296.2
_diffrn_detector_area_resol_mean 10.00
_diffrn_measured_fraction_theta_full 0.9201
_diffrn_measured_fraction_theta_max 0.9201
_diffrn_measurement_device_type 'Rigaku RAXIS-IV Imaging Plate'
_diffrn_measurement_method \w
_diffrn_radiation_monochromator graphite
_diffrn_radiation_type 'Mo K\a'
_diffrn_radiation_wavelength 0.7107
_diffrn_reflns_av_R_equivalents 0.035
_diffrn_reflns_limit_h_max 11
_diffrn_reflns_limit_h_min -11
_diffrn_reflns_limit_k_max 14
_diffrn_reflns_limit_k_min -14
_diffrn_reflns_limit_l_max 23
_diffrn_reflns_limit_l_min -23
_diffrn_reflns_number 13796
_diffrn_reflns_theta_full 27.48
_diffrn_reflns_theta_max 27.48
_exptl_absorpt_coefficient_mu 0.626
_exptl_absorpt_correction_T_max 0.946
_exptl_absorpt_correction_T_min 0.914
_exptl_absorpt_correction_type integration
_exptl_absorpt_process_details '(Higashi, 1999)'
_exptl_crystal_colour deep-red
_exptl_crystal_density_diffrn 1.698
_exptl_crystal_description platelet
_exptl_crystal_F_000 928.00
_exptl_crystal_size_max 0.300
_exptl_crystal_size_mid 0.200
_exptl_crystal_size_min 0.120
_refine_diff_density_max 0.71
_refine_diff_density_min -1.37
_refine_ls_extinction_method none
_refine_ls_goodness_of_fit_ref 1.286
_refine_ls_hydrogen_treatment noref
_refine_ls_number_parameters 607
_refine_ls_number_reflns 7631
_refine_ls_R_factor_gt 0.0609
_refine_ls_shift/su_max 0.0407
_refine_ls_structure_factor_coef Fsqd
_refine_ls_weighting_details 'w = 1/[\s^2^(Fo^2^) + (0.09800(Max(Fo^2^,0) + 2Fc^2^)/3)^2^]'
_refine_ls_weighting_scheme calc
_refine_ls_wR_factor_ref 0.1734
_reflns_number_gt 6406
_reflns_number_total 7631
_reflns_threshold_expression F^2^>2.0\s(F^2^)
_cod_data_source_file ja2024228_si_003.cif
_cod_data_source_block '[Ru(tpy)(PyNaph)(H2O)](PF6)2-(H2O)(Me2CO)'
_cod_original_cell_volume 1810.3(3)
_cod_original_sg_symbol_H-M 'P -1 '
_cod_original_formula_sum 'C31 H30 F12 N6 O3 P2 Ru '
_cod_database_code 4106250

loop_
_symmetry_equiv_pos_as_xyz
x,y,z
-x,-y,-z

loop_
_atom_site_label
_atom_site_type_symbol
_atom_site_fract_x
_atom_site_fract_y
_atom_site_fract_z
_atom_site_U_iso_or_equiv
_atom_site_adp_type
_atom_site_occupancy
_atom_site_symmetry_multiplicity
_atom_site_calc_flag
_atom_site_refinement_flags
Ru Ru -0.00194(3) 0.42634(3) 0.23349(2) 0.04117(10) Uani 1.00 1 d .
P(1a) P 0.2413 0.2266 0.4991 0.069(3) Uani 0.58 2 d P
P(1b) P 0.2521 0.2289 0.5084 0.054(3) Uani 0.30 3 d P
P(1c) P 0.2605 0.2240 0.4919 0.047(7) Uani 0.12 8 d P
P(2a) P 0.3362 -0.1561 0.0879 0.065(2) Uani 0.53 2 d P
P(2b) P 0.3388 -0.1636 0.0910 0.066(4) Uani 0.30 3 d P
P(2c) P 0.3159 -0.1583 0.1009 0.061(4) Uani 0.17 6 d P
F(1a) F 0.1365 0.3111 0.4776 0.103(3) Uani 0.58 2 d P
F(1b) F 0.2173 0.1872 0.5802 0.150(10) Uani 0.30 3 d P
F(1c) F 0.3684 0.3286 0.4726 0.23(4) Uani 0.12 8 d P
F(2a) F 0.3460 0.1421 0.5207 0.120(5) Uani 0.58 2 d P
F(2b) F 0.2868 0.2707 0.4366 0.21(2) Uani 0.30 3 d P
F(2c) F 0.1525 0.1193 0.5112 0.313(10) Uiso 0.12 8 d P
F(3a) F 0.2006 0.2637 0.5797 0.100(3) Uani 0.58 2 d P
F(3b) F 0.1467 0.3255 0.5285 0.132(7) Uani 0.30 3 d P
F(3c) F 0.2344 0.1644 0.4099 0.059(6) Uiso 0.12 8 d P
F(4a) F 0.2820 0.1895 0.4186 0.152(5) Uani 0.58 2 d P
F(4b) F 0.3575 0.1324 0.4883 0.108(7) Uani 0.30 3 d P
F(4c) F 0.1253 0.2929 0.4869 0.24(1) Uiso 0.12 8 d P
F(5a) F 0.3753 0.3302 0.5122 0.128(4) Uani 0.58 2 d P
F(5b) F 0.1168 0.1384 0.4689 0.143(8) Uani 0.30 3 d P
F(5c) F 0.3956 0.1550 0.4969 0.16(2) Uani 0.12 8 d P
F(6a) F 0.1072 0.1230 0.4861 0.097(3) Uani 0.58 2 d P
F(6b) F 0.3874 0.3195 0.5479 0.20(1) Uani 0.30 3 d P
F(6c) F 0.2865 0.2835 0.5739 0.42(7) Uani 0.12 8 d P
F(7a) F 0.5032 -0.1720 0.0747 0.139(5) Uani 0.53 2 d P
F(7b) F 0.2693 -0.2007 0.1591 0.16(1) Uani 0.30 3 d P
F(7c) F 0.3585 -0.0371 0.0781 0.10(1) Uani 0.17 6 d P
F(8a) F 0.1692 -0.1403 0.1011 0.144(5) Uani 0.53 2 d P
F(8b) F 0.4084 -0.1265 0.0229 0.22(2) Uani 0.30 3 d P
F(8c) F 0.4105 -0.2191 0.0395 0.35(4) Uani 0.17 6 d P
F(9a) F 0.3624 -0.0356 0.0630 0.123(6) Uani 0.53 2 d P
F(9b) F 0.3272 -0.2972 0.0523 0.17(1) Uani 0.30 3 d P
F(9c) F 0.2733 -0.2796 0.1236 0.10(1) Uani 0.17 6 d P
F(10a) F 0.3100 -0.2767 0.1128 0.184(9) Uani 0.53 2 d P
F(10b) F 0.3505 -0.0300 0.1297 0.23(1) Uani 0.30 3 d P
F(10c) F 0.2213 -0.0975 0.1622 0.26(3) Uani 0.17 6 d P
F(11a) F 0.2911 -0.2229 0.0083 0.119(4) Uani 0.53 2 d P
F(11b) F 0.4989 -0.1674 0.1224 0.133(10) Uani 0.30 3 d P
F(11c) F 0.4567 -0.1292 0.1542 0.13(2) Uani 0.17 6 d P
F(12a) F 0.3813 -0.0893 0.1674 0.168(7) Uani 0.53 2 d P
F(12b) F 0.1787 -0.1598 0.0596 0.22(2) Uani 0.30 3 d P
F(12c) F 0.1751 -0.1875 0.0476 0.26(2) Uani 0.17 6 d P
O(1) O 0.0911(4) 0.3381(3) 0.3101(2) 0.0552(9) Uani 1.00 1 d .
O(2) O 0.9151(7) 0.1469(5) 0.3473(3) 0.122(2) Uani 1.00 1 d .
O(3) O 0.7311(5) -0.0631(4) 0.2791(3) 0.086(1) Uani 1.00 1 d .
N(1) N -0.0590(4) 0.2608(3) 0.1739(2) 0.0475(10) Uani 1.00 1 d .
N(2) N -0.2222(4) 0.3846(3) 0.2672(2) 0.0493(10) Uani 1.00 1 d .
N(3) N 0.1960(4) 0.4049(3) 0.1775(2) 0.0474(9) Uani 1.00 1 d .
N(4) N 0.0526(4) 0.6067(3) 0.2936(2) 0.0443(9) Uani 1.00 1 d .
N(5) N 0.1637(5) 0.5584(4) 0.3953(2) 0.059(1) Uani 1.00 1 d .
N(6) N -0.0772(4) 0.5199(3) 0.1619(2) 0.0450(9) Uani 1.00 1 d .
C(1) C -0.1994(5) 0.2007(4) 0.1796(2) 0.050(1) Uani 1.00 1 d .
C(2) C -0.2360(6) 0.0827(5) 0.1415(3) 0.064(1) Uani 1.00 1 d .
C(3) C -0.1274(8) 0.0280(4) 0.0996(3) 0.069(2) Uani 1.00 1 d .
C(4) C 0.0164(7) 0.0898(4) 0.0954(3) 0.062(1) Uani 1.00 1 d .
C(5) C 0.0491(5) 0.2086(4) 0.1334(2) 0.051(1) Uani 1.00 1 d .
C(6) C -0.2926(5) 0.2726(4) 0.2316(3) 0.052(1) Uani 1.00 1 d .
C(7) C -0.4412(6) 0.2306(5) 0.2455(3) 0.064(2) Uani 1.00 1 d .
C(8) C -0.5187(6) 0.3022(6) 0.2964(4) 0.075(2) Uani 1.00 1 d .
C(9) C -0.4477(7) 0.4148(6) 0.3333(4) 0.077(2) Uani 1.00 1 d .
C(10) C -0.2989(6) 0.4530(5) 0.3172(3) 0.061(1) Uani 1.00 1 d .
C(11) C 0.1950(5) 0.2917(4) 0.1357(2) 0.050(1) Uani 1.00 1 d .
C(12) C 0.3206(6) 0.2609(5) 0.0966(3) 0.062(1) Uani 1.00 1 d .
C(13) C 0.4455(6) 0.3458(6) 0.0980(3) 0.072(2) Uani 1.00 1 d .
C(14) C 0.4459(6) 0.4623(6) 0.1397(3) 0.071(2) Uani 1.00 1 d .
C(15) C 0.3198(5) 0.4880(5) 0.1799(3) 0.058(1) Uani 1.00 1 d .
C(16) C 0.0111(5) 0.6901(4) 0.2598(2) 0.046(1) Uani 1.00 1 d .
C(17) C 0.0393(6) 0.8146(4) 0.2904(3) 0.061(1) Uani 1.00 1 d .
C(18) C 0.1129(6) 0.8540(4) 0.3577(3) 0.063(1) Uani 1.00 1 d .
C(19) C 0.1571(5) 0.7709(4) 0.3948(3) 0.054(1) Uani 1.00 1 d .
C(20) C 0.2333(6) 0.8018(5) 0.4653(3) 0.065(1) Uani 1.00 1 d .
C(21) C 0.2701(7) 0.7142(6) 0.4990(3) 0.077(2) Uani 1.00 1 d .
C(22) C 0.2357(7) 0.5936(5) 0.4621(3) 0.074(2) Uani 1.00 1 d .
C(23) C 0.1266(5) 0.6451(4) 0.3624(2) 0.047(1) Uani 1.00 1 d .
C(24) C -0.0683(5) 0.6412(4) 0.1861(2) 0.051(1) Uani 1.00 1 d .
C(25) C -0.1289(7) 0.7123(5) 0.1446(3) 0.069(2) Uani 1.00 1 d .
C(26) C -0.1948(8) 0.6586(5) 0.0756(3) 0.074(2) Uani 1.00 1 d .
C(27) C -0.1947(7) 0.5364(5) 0.0482(3) 0.067(2) Uani 1.00 1 d .
C(28) C -0.1376(5) 0.4696(4) 0.0935(3) 0.054(1) Uani 1.00 1 d .
C(29) C 0.6128(7) -0.0987(5) 0.3036(3) 0.069(2) Uani 1.00 1 d .
C(30) C 0.5264(9) -0.0143(6) 0.3524(4) 0.092(2) Uani 1.00 1 d .
C(31) C 0.5451(9) -0.2278(6) 0.2862(4) 0.099(3) Uani 1.00 1 d .
H(1) H -0.3385 0.0386 0.1436 0.0741 Uiso 1.00 1 calc .
H(2) H -0.1488 -0.0549 0.0732 0.0821 Uiso 1.00 1 calc .
H(3) H 0.0940 0.0498 0.0682 0.0721 Uiso 1.00 1 calc .
H(4) H -0.4902 0.1517 0.2196 0.0723 Uiso 1.00 1 calc .
H(5) H -0.6203 0.2724 0.3071 0.0909 Uiso 1.00 1 calc .
H(6) H -0.4982 0.4671 0.3698 0.0867 Uiso 1.00 1 calc .
H(7) H -0.2474 0.5313 0.3444 0.0711 Uiso 1.00 1 calc .
H(8) H 0.3198 0.1808 0.0684 0.0703 Uiso 1.00 1 calc .
H(9) H 0.5319 0.3261 0.0692 0.0800 Uiso 1.00 1 calc .
H(10) H 0.5326 0.5243 0.1439 0.0835 Uiso 1.00 1 calc .
H(11) H 0.3224 0.5660 0.2102 0.0669 Uiso 1.00 1 calc .
H(12) H 0.0073 0.8708 0.2624 0.0690 Uiso 1.00 1 calc .
H(13) H 0.1342 0.9392 0.3795 0.0727 Uiso 1.00 1 calc .
H(14) H 0.2605 0.8862 0.4899 0.0756 Uiso 1.00 1 calc .
H(15) H 0.3189 0.7341 0.5474 0.0905 Uiso 1.00 1 calc .
H(16) H 0.2674 0.5319 0.4853 0.0866 Uiso 1.00 1 calc .
H(17) H -0.1251 0.7985 0.1635 0.0815 Uiso 1.00 1 calc .
H(18) H -0.2384 0.7065 0.0460 0.0856 Uiso 1.00 1 calc .
H(19) H -0.2333 0.4981 -0.0011 0.0750 Uiso 1.00 1 calc .
H(20) H -0.1447 0.3836 0.0766 0.0627 Uiso 1.00 1 calc .
H(21) H 0.0353 0.2818 0.3297 0.0757 Uiso 1.00 1 calc .
H(22) H 0.0822 0.3960 0.3357 0.0757 Uiso 1.00 1 calc .
H(23) H 0.9968 0.1184 0.3159 0.0757 Uiso 1.00 1 calc .
H(24) H 0.9077 0.1895 0.3485 0.0757 Uiso 1.00 1 calc .
H(25) H 0.5891 0.0262 0.3968 0.1070 Uiso 1.00 1 calc .
H(26) H 0.5008 0.0481 0.3290 0.1070 Uiso 1.00 1 calc .
H(27) H 0.4359 -0.0553 0.3673 0.1070 Uiso 1.00 1 calc .
H(28) H 0.4514 -0.2391 0.3095 0.1113 Uiso 1.00 1 calc .
H(29) H 0.5255 -0.2553 0.2336 0.1113 Uiso 1.00 1 calc .
H(30) H 0.6138 -0.2758 0.3018 0.1113 Uiso 1.00 1 calc .

loop_
_atom_site_aniso_label
_atom_site_aniso_U_11
_atom_site_aniso_U_22
_atom_site_aniso_U_33
_atom_site_aniso_U_12
_atom_site_aniso_U_13
_atom_site_aniso_U_23
Ru 0.0382(2) 0.0345(2) 0.0486(2) 0.0059(1) 0.0022(1) 0.0036(1)
P(1a) 0.066(3) 0.065(4) 0.080(9) 0.011(3) -0.002(5) 0.022(5)
P(1b) 0.057(8) 0.064(6) 0.038(6) 0.018(5) 0.011(4) -0.002(4)
P(1c) 0.05(1) 0.035(8) 0.04(2) 0.003(7) 0.02(1) -0.005(9)
P(2a) 0.078(6) 0.049(3) 0.065(5) 0.017(3) 0.009(3) 0.002(3)
P(2b) 0.062(9) 0.047(5) 0.09(1) -0.006(5) -0.009(7) 0.017(6)
P(2c) 0.067(7) 0.08(1) 0.036(7) 0.020(6) 0.018(6) 0.010(5)
F(1a) 0.097(5) 0.077(5) 0.147(8) 0.037(4) -0.013(5) 0.034(5)
F(1b) 0.12(2) 0.25(3) 0.10(1) 0.03(2) 0.00(1) 0.11(2)
F(1c) 0.19(7) 0.05(2) 0.5(1) 0.05(3) 0.21(8) 0.14(5)
F(2a) 0.130(10) 0.128(9) 0.121(8) 0.071(7) -0.006(6) 0.038(7)
F(2b) 0.26(4) 0.25(4) 0.16(3) 0.02(3) 0.05(2) 0.17(3)
F(3a) 0.122(7) 0.110(7) 0.056(5) 0.012(5) 0.006(4) -0.008(4)
F(3b) 0.09(1) 0.09(1) 0.21(2) 0.025(9) 0.08(1) 0.00(1)
F(4a) 0.152(9) 0.23(1) 0.063(6) -0.003(9) 0.035(5) 0.024(7)
F(4b) 0.09(1) 0.065(9) 0.16(2) 0.031(9) 0.05(1) -0.006(10)
F(5a) 0.067(6) 0.108(9) 0.20(1) -0.021(5) 0.006(6) 0.039(7)
F(5b) 0.13(2) 0.12(2) 0.14(1) 0.01(1) -0.09(1) -0.04(1)
F(5c) 0.05(2) 0.13(4) 0.26(8) 0.07(2) -0.04(3) -0.06(5)
F(6a) 0.091(6) 0.057(4) 0.126(6) -0.016(4) 0.040(5) -0.002(4)
F(6b) 0.07(1) 0.19(3) 0.26(3) 0.00(1) -0.03(1) -0.14(2)
F(6c) 0.5(2) 0.4(1) 0.26(10) 0.4(1) -0.4(1) -0.27(10)
F(7a) 0.086(7) 0.133(10) 0.18(1) 0.045(6) -0.005(7) -0.016(9)
F(7b) 0.10(1) 0.28(3) 0.12(1) 0.01(2) 0.06(1) 0.06(2)
F(7c) 0.13(4) 0.03(2) 0.13(2) 0.03(2) 0.02(2) -0.01(1)
F(8a) 0.070(6) 0.133(10) 0.25(2) 0.035(6) 0.066(9) 0.08(1)
F(8b) 0.28(4) 0.24(4) 0.22(3) 0.09(3) 0.09(3) 0.18(3)
F(8c) 0.22(6) 0.30(8) 0.40(10) 0.04(6) 0.19(7) -0.21(7)
F(9a) 0.12(1) 0.095(10) 0.18(1) 0.018(9) 0.031(9) 0.073(9)
F(9b) 0.23(3) 0.07(1) 0.19(3) 0.01(1) -0.02(2) -0.03(1)
F(9c) 0.08(2) 0.10(3) 0.17(4) 0.04(2) 0.05(2) 0.10(3)
F(10a) 0.23(2) 0.08(1) 0.25(2) -0.02(1) -0.05(2) 0.09(1)
F(10b) 0.14(2) 0.06(1) 0.42(6) 0.02(1) 0.04(3) -0.10(2)
F(10c) 0.24(7) 0.33(8) 0.22(6) 0.19(7) 0.13(5) -0.01(5)
F(11a) 0.154(10) 0.117(8) 0.063(6) 0.011(7) -0.018(5) -0.023(5)
F(11b) 0.057(9) 0.16(2) 0.19(3) 0.02(1) -0.01(1) 0.04(2)
F(11c) 0.09(2) 0.12(3) 0.19(4) -0.04(2) -0.10(3) 0.08(3)
F(12a) 0.28(2) 0.12(1) 0.090(8) 0.03(1) -0.038(10) -0.013(7)
F(12b) 0.18(3) 0.15(2) 0.35(4) 0.01(2) -0.16(3) 0.11(2)
F(12c) 0.35(7) 0.33(7) 0.02(1) -0.26(6) -0.06(2) 0.03(2)
O(1) 0.058(2) 0.044(2) 0.064(2) 0.012(1) -0.004(1) 0.009(1)
O(2) 0.143(5) 0.108(4) 0.107(4) -0.041(4) -0.029(3) 0.047(3)
O(3) 0.075(3) 0.083(3) 0.092(3) 0.001(2) 0.002(2) 0.011(2)
N(1) 0.054(2) 0.038(2) 0.051(2) 0.010(1) 0.000(1) 0.008(1)
N(2) 0.041(2) 0.047(2) 0.059(2) 0.006(1) 0.002(1) 0.011(2)
N(3) 0.043(2) 0.045(2) 0.054(2) 0.012(1) 0.006(1) 0.007(1)
N(4) 0.045(2) 0.034(2) 0.050(2) 0.006(1) 0.003(1) -0.001(1)
N(5) 0.064(2) 0.051(2) 0.058(2) 0.011(2) -0.009(2) 0.001(2)
N(6) 0.041(2) 0.043(2) 0.050(2) 0.007(1) 0.003(1) 0.007(1)
C(1) 0.048(2) 0.044(2) 0.055(3) -0.002(2) -0.007(2) 0.012(2)
C(2) 0.075(3) 0.051(3) 0.059(3) -0.010(2) -0.010(2) 0.012(2)
C(3) 0.100(4) 0.037(2) 0.063(3) -0.001(2) -0.011(3) -0.001(2)
C(4) 0.080(3) 0.047(2) 0.057(3) 0.017(2) 0.003(2) 0.000(2)
C(5) 0.060(3) 0.043(2) 0.048(2) 0.015(2) -0.001(2) 0.004(2)
C(6) 0.047(2) 0.051(2) 0.057(3) 0.000(2) -0.003(2) 0.018(2)
C(7) 0.048(3) 0.067(3) 0.079(3) -0.002(2) -0.002(2) 0.026(3)
C(8) 0.047(3) 0.095(4) 0.090(4) 0.000(3) 0.009(2) 0.040(3)
C(9) 0.060(3) 0.095(4) 0.080(4) 0.022(3) 0.025(3) 0.024(3)
C(10) 0.051(3) 0.063(3) 0.067(3) 0.012(2) 0.013(2) 0.009(2)
C(11) 0.050(2) 0.048(2) 0.052(2) 0.015(2) 0.002(2) 0.007(2)
C(12) 0.063(3) 0.067(3) 0.057(3) 0.025(2) 0.006(2) 0.006(2)
C(13) 0.052(3) 0.095(4) 0.071(3) 0.023(3) 0.014(2) 0.015(3)
C(14) 0.051(3) 0.084(4) 0.074(4) 0.006(3) 0.013(2) 0.014(3)
C(15) 0.046(2) 0.057(3) 0.067(3) 0.001(2) 0.008(2) 0.011(2)
C(16) 0.050(2) 0.033(2) 0.052(2) 0.005(2) 0.003(2) 0.001(2)
C(17) 0.070(3) 0.043(2) 0.068(3) 0.013(2) 0.001(2) 0.006(2)
C(18) 0.075(3) 0.040(2) 0.064(3) 0.004(2) -0.003(2) -0.004(2)
C(19) 0.048(2) 0.045(2) 0.061(3) 0.005(2) 0.001(2) -0.006(2)
C(20) 0.064(3) 0.056(3) 0.062(3) 0.002(2) -0.010(2) -0.011(2)
C(21) 0.080(4) 0.074(4) 0.068(4) 0.013(3) -0.017(3) -0.004(3)
C(22) 0.078(4) 0.067(3) 0.072(4) 0.014(3) -0.025(3) 0.005(3)
C(23) 0.037(2) 0.041(2) 0.056(2) 0.002(2) 0.001(2) -0.001(2)
C(24) 0.051(2) 0.046(2) 0.056(3) 0.008(2) 0.006(2) 0.013(2)
C(25) 0.091(4) 0.048(3) 0.068(3) 0.012(3) -0.004(3) 0.015(2)
C(26) 0.095(4) 0.066(3) 0.063(3) 0.011(3) -0.013(3) 0.023(3)
C(27) 0.068(3) 0.069(3) 0.061(3) 0.005(3) -0.007(2) 0.013(2)
C(28) 0.056(3) 0.051(2) 0.050(2) 0.005(2) -0.001(2) 0.007(2)
C(29) 0.069(3) 0.070(3) 0.067(3) 0.002(3) -0.013(2) 0.018(3)
C(30) 0.101(5) 0.073(4) 0.100(5) 0.009(4) 0.012(4) 0.015(3)
C(31) 0.109(6) 0.069(4) 0.107(5) -0.004(4) -0.016(4) 0.002(4)

loop_
_atom_type_symbol
_atom_type_description
_atom_type_scat_dispersion_real
_atom_type_scat_dispersion_imag
_atom_type_scat_source
Ru Ru -1.259 0.836
;International Tables for Crystallography
(1992, Vol. C, Tables 4.2.6.8 and 6.1.1.1)
;
P P 0.102 0.094
;International Tables for Crystallography
(1992, Vol. C, Tables 4.2.6.8 and 6.1.1.1)
;
F F 0.017 0.010
;International Tables for Crystallography
(1992, Vol. C, Tables 4.2.6.8 and 6.1.1.1)
;
O O 0.011 0.006
;International Tables for Crystallography
(1992, Vol. C, Tables 4.2.6.8 and 6.1.1.1)
;
N N 0.006 0.003
;International Tables for Crystallography
(1992, Vol. C, Tables 4.2.6.8 and 6.1.1.1)
;
C C 0.003 0.002
;International Tables for Crystallography
(1992, Vol. C, Tables 4.2.6.8 and 6.1.1.1)
;
H H 0.000 0.000
;International Tables for Crystallography
(1992, Vol. C, Table 6.1.1.2)
;

loop_
_geom_angle_atom_site_label_1
_geom_angle_atom_site_label_2
_geom_angle_atom_site_label_3
_geom_angle
_geom_angle_publ_flag
O(1) Ru N(1) 84.3(1) yes
O(1) Ru N(2) 91.7(1) yes
O(1) Ru N(3) 86.1(1) yes
O(1) Ru N(4) 98.5(1) yes
O(1) Ru N(6) 175.8(1) yes
N(1) Ru N(2) 79.4(1) yes
N(1) Ru N(3) 79.8(1) yes
N(1) Ru N(4) 177.2(1) yes
N(1) Ru N(6) 98.8(1) yes
N(2) Ru N(3) 159.2(1) yes
N(2) Ru N(4) 100.0(1) yes
N(2) Ru N(6) 91.6(1) yes
N(3) Ru N(4) 100.8(1) yes
N(3) Ru N(6) 91.7(1) yes
N(4) Ru N(6) 78.4(1) yes
F(1a) P(1a) F(2a) 180.0 yes
F(1a) P(1a) F(3a) 90.000(2) yes
F(1a) P(1a) F(4a) 90.000(2) yes
F(1a) P(1a) F(5a) 90.000(5) yes
F(1a) P(1a) F(6a) 90.000(5) yes
F(2a) P(1a) F(3a) 90.000(2) yes
F(2a) P(1a) F(4a) 90.000(2) yes
F(2a) P(1a) F(5a) 90.000(5) yes
F(2a) P(1a) F(6a) 90.000(5) yes
F(3a) P(1a) F(4a) 180.0 yes
F(3a) P(1a) F(5a) 90.000(2) yes
F(3a) P(1a) F(6a) 90.000(2) yes
F(4a) P(1a) F(5a) 90.000(2) yes
F(4a) P(1a) F(6a) 90.000(2) yes
F(5a) P(1a) F(6a) 180.0 yes
F(1b) P(1b) F(2b) 180.0 yes
F(1b) P(1b) F(3b) 90.001(1) yes
F(1b) P(1b) F(4b) 90.000(1) yes
F(1b) P(1b) F(5b) 90.000(1) yes
F(1b) P(1b) F(6b) 90.000(1) yes
F(1b) P(1b) F(6c) 50.3493(8) yes
F(2b) P(1b) F(3b) 90.000(1) yes
F(2b) P(1b) F(4b) 90.000(1) yes
F(2b) P(1b) F(5b) 90.000(1) yes
F(2b) P(1b) F(6b) 90.000(1) yes
F(3b) P(1b) F(4b) 180.0 yes
F(3b) P(1b) F(5b) 90.000(5) yes
F(3b) P(1b) F(6b) 90.000(5) yes
F(4b) P(1b) F(5b) 90.000(5) yes
F(4b) P(1b) F(6b) 90.000(5) yes
F(5b) P(1b) F(6b) 180.0 yes
F(1c) P(1c) F(2c) 180.0 yes
F(1c) P(1c) F(3c) 90.0003(6) yes
F(1c) P(1c) F(4c) 90.000(5) yes
F(1c) P(1c) F(5c) 90.000(5) yes
F(1c) P(1c) F(6c) 89.9998(6) yes
F(2c) P(1c) F(3c) 90.0004(6) yes
F(2c) P(1c) F(4c) 90.000(5) yes
F(2c) P(1c) F(5c) 90.000(5) yes
F(2c) P(1c) F(6c) 89.9995(6) yes
F(3c) P(1c) F(4c) 90.000(1) yes
F(3c) P(1c) F(5c) 90.000(1) yes
F(3c) P(1c) F(6c) 180.0 yes
F(4c) P(1c) F(5c) 180.0 yes
F(4c) P(1c) F(6c) 90.000(1) yes
F(5c) P(1c) F(6c) 90.000(1) yes
F(7a) P(2a) F(8a) 180.0000(1) yes
F(7a) P(2a) F(9a) 90.0001(9) yes
F(7a) P(2a) F(10a) 90.0001(9) yes
F(7a) P(2a) F(11a) 90.000(2) yes
F(7a) P(2a) F(12a) 90.000(2) yes
F(8a) P(2a) F(9a) 89.9999(9) yes
F(8a) P(2a) F(10a) 89.9999(9) yes
F(8a) P(2a) F(11a) 90.000(2) yes
F(8a) P(2a) F(12a) 90.000(2) yes
F(9a) P(2a) F(10a) 180.0 yes
F(9a) P(2a) F(11a) 89.9997(2) yes
F(9a) P(2a) F(12a) 90.0003(2) yes
F(10a) P(2a) F(11a) 90.0001(2) yes
F(10a) P(2a) F(12a) 89.9999(2) yes
F(11a) P(2a) F(12a) 180.0 yes
F(7b) P(2b) F(8b) 180.0 yes
F(7b) P(2b) F(9b) 90.0003(1) yes
F(7b) P(2b) F(10b) 90.0003(1) yes
F(7b) P(2b) F(11b) 90.000(4) yes
F(7b) P(2b) F(12b) 90.000(4) yes
F(8b) P(2b) F(9b) 89.9995(1) yes
F(8b) P(2b) F(10b) 89.9998(1) yes
F(8b) P(2b) F(11b) 90.000(4) yes
F(8b) P(2b) F(12b) 90.000(4) yes
F(9b) P(2b) F(10b) 180.0 yes
F(9b) P(2b) F(11b) 89.9999(1) yes
F(9b) P(2b) F(12b) 89.9998(1) yes
F(10b) P(2b) F(11b) 90.0004(1) yes
F(10b) P(2b) F(12b) 90.0000(1) yes
F(11b) P(2b) F(12b) 180.0 yes
F(7c) P(2c) F(8c) 90.000(1) yes
F(7c) P(2c) F(9c) 180.0 yes
F(7c) P(2c) F(10c) 90.000(1) yes
F(7c) P(2c) F(11c) 90.000(2) yes
F(7c) P(2c) F(12c) 90.000(2) yes
F(8c) P(2c) F(9c) 90.000(1) yes
F(8c) P(2c) F(10c) 180.0 yes
F(8c) P(2c) F(11c) 90.000(5) yes
F(8c) P(2c) F(12c) 90.000(5) yes
F(9c) P(2c) F(10c) 90.000(1) yes
F(9c) P(2c) F(11c) 89.999(2) yes
F(9c) P(2c) F(12c) 90.000(2) yes
F(10c) P(2c) F(11c) 90.000(5) yes
F(10c) P(2c) F(12c) 90.000(5) yes
F(11c) P(2c) F(12c) 180.0 yes
Ru O(1) H(21) 123.1 no
Ru O(1) H(22) 81.2 no
H(21) O(1) H(22) 103.5 no
H(23) O(2) H(24) 115.5 no
Ru N(1) C(1) 119.0(3) yes
Ru N(1) C(5) 118.1(3) yes
C(1) N(1) C(5) 122.7(4) yes
Ru N(2) C(6) 113.0(3) yes
Ru N(2) C(10) 128.3(3) yes
C(6) N(2) C(10) 118.7(4) yes
Ru N(3) C(11) 113.5(3) yes
Ru N(3) C(15) 127.2(3) yes
C(11) N(3) C(15) 119.3(4) yes
Ru N(4) C(16) 114.9(3) yes
Ru N(4) C(23) 126.8(3) yes
C(16) N(4) C(23) 118.3(3) yes
C(22) N(5) C(23) 117.6(4) yes
Ru N(6) C(24) 116.8(3) yes
Ru N(6) C(28) 124.7(3) yes
C(24) N(6) C(28) 118.5(4) yes
N(1) C(1) C(2) 119.0(4) yes
N(1) C(1) C(6) 112.8(4) yes
C(2) C(1) C(6) 128.0(4) yes
C(1) C(2) C(3) 119.1(5) yes
C(1) C(2) H(1) 120.2 no
C(3) C(2) H(1) 120.7 no
C(2) C(3) C(4) 121.2(4) yes
C(2) C(3) H(2) 121.1 no
C(4) C(3) H(2) 117.8 no
C(3) C(4) C(5) 118.4(5) yes
C(3) C(4) H(3) 120.9 no
C(5) C(4) H(3) 120.7 no
N(1) C(5) C(4) 119.6(4) yes
N(1) C(5) C(11) 113.2(4) yes
C(4) C(5) C(11) 127.2(4) yes
N(2) C(6) C(1) 115.7(4) yes
N(2) C(6) C(7) 121.1(5) yes
C(1) C(6) C(7) 123.1(4) yes
C(6) C(7) C(8) 119.4(5) yes
C(6) C(7) H(4) 120.4 no
C(8) C(7) H(4) 120.2 no
C(7) C(8) C(9) 119.8(5) yes
C(7) C(8) H(5) 119.6 no
C(9) C(8) H(5) 120.6 no
C(8) C(9) C(10) 118.6(5) yes
C(8) C(9) H(6) 122.0 no
C(10) C(9) H(6) 119.4 no
N(2) C(10) C(9) 122.3(5) yes
N(2) C(10) H(7) 119.0 no
C(9) C(10) H(7) 118.6 no
N(3) C(11) C(5) 115.0(4) yes
N(3) C(11) C(12) 120.9(4) yes
C(5) C(11) C(12) 124.1(4) yes
C(11) C(12) C(13) 119.8(5) yes
C(11) C(12) H(8) 120.4 no
C(13) C(12) H(8) 119.8 no
C(12) C(13) C(14) 119.4(5) yes
C(12) C(13) H(9) 120.4 no
C(14) C(13) H(9) 120.2 no
C(13) C(14) C(15) 118.8(5) yes
C(13) C(14) H(10) 122.3 no
C(15) C(14) H(10) 118.8 no
N(3) C(15) C(14) 121.7(5) yes
N(3) C(15) H(11) 119.6 no
C(14) C(15) H(11) 118.7 no
N(4) C(16) C(17) 123.3(4) yes
N(4) C(16) C(24) 114.9(3) yes
C(17) C(16) C(24) 121.8(4) yes
C(16) C(17) C(18) 119.3(5) yes
C(16) C(17) H(12) 119.1 no
C(18) C(17) H(12) 121.6 no
C(17) C(18) C(19) 119.4(4) yes
C(17) C(18) H(13) 120.5 no
C(19) C(18) H(13) 120.0 no
C(18) C(19) C(20) 124.2(4) yes
C(18) C(19) C(23) 120.0(4) yes
C(20) C(19) C(23) 115.8(5) yes
C(19) C(20) C(21) 120.6(5) yes
C(19) C(20) H(14) 120.1 no
C(21) C(20) H(14) 119.3 no
C(20) C(21) C(22) 118.8(5) yes
C(20) C(21) H(15) 121.2 no
C(22) C(21) H(15) 120.0 no
N(5) C(22) C(21) 123.5(5) yes
N(5) C(22) H(16) 118.2 no
C(21) C(22) H(16) 118.3 no
N(4) C(23) N(5) 116.6(4) yes
N(4) C(23) C(19) 119.8(4) yes
N(5) C(23) C(19) 123.7(4) yes
N(6) C(24) C(16) 114.7(4) yes
N(6) C(24) C(25) 121.6(4) yes
C(16) C(24) C(25) 123.7(4) yes
C(24) C(25) C(26) 119.0(5) yes
C(24) C(25) H(17) 120.6 no
C(26) C(25) H(17) 120.3 no
C(25) C(26) C(27) 119.7(5) yes
C(25) C(26) H(18) 120.2 no
C(27) C(26) H(18) 120.0 no
C(26) C(27) C(28) 118.4(5) yes
C(26) C(27) H(19) 121.3 no
C(28) C(27) H(19) 120.3 no
N(6) C(28) C(27) 122.5(4) yes
N(6) C(28) H(20) 118.4 no
C(27) C(28) H(20) 119.0 no
O(3) C(29) C(30) 121.4(6) yes
O(3) C(29) C(31) 122.1(7) yes
C(30) C(29) C(31) 116.5(6) yes
C(29) C(30) H(25) 109.9 no
C(29) C(30) H(26) 111.5 no
C(29) C(30) H(27) 111.8 no
H(25) C(30) H(26) 106.7 no
H(25) C(30) H(27) 107.6 no
H(26) C(30) H(27) 109.1 no
C(29) C(31) H(28) 110.6 no
C(29) C(31) H(29) 109.8 no
C(29) C(31) H(30) 110.2 no
H(28) C(31) H(29) 108.4 no
H(28) C(31) H(30) 109.6 no
H(29) C(31) H(30) 108.1 no

loop_
_geom_bond_atom_site_label_1
_geom_bond_atom_site_label_2
_geom_bond_distance
_geom_bond_publ_flag
Ru O(1) 2.121(3) yes
Ru N(1) 1.970(4) yes
Ru N(2) 2.080(4) yes
Ru N(3) 2.070(4) yes
Ru N(4) 2.109(3) yes
Ru N(6) 2.027(4) yes
P(1a) F(1a) 1.5300(1) yes
P(1a) F(2a) 1.5300(1) yes
P(1a) F(3a) 1.530 yes
P(1a) F(4a) 1.530 yes
P(1a) F(5a) 1.5300(1) yes
P(1a) F(6a) 1.5300(1) yes
P(1b) F(1b) 1.530 yes
P(1b) F(2b) 1.530 yes
P(1b) F(3b) 1.5300(1) yes
P(1b) F(4b) 1.5300(1) yes
P(1b) F(5b) 1.5300(1) yes
P(1b) F(6b) 1.5300(1) yes
P(1c) F(1c) 1.530 yes
P(1c) F(2c) 1.530 yes
P(1c) F(3c) 1.530 yes
P(1c) F(4c) 1.5300(1) yes
P(1c) F(5c) 1.5300(1) yes
P(1c) F(6c) 1.530 yes
P(2a) F(7a) 1.5300(1) yes
P(2a) F(8a) 1.5300(1) yes
P(2a) F(9a) 1.530 yes
P(2a) F(10a) 1.530 yes
P(2a) F(11a) 1.530 yes
P(2a) F(12a) 1.530 yes
P(2b) F(7b) 1.530 yes
P(2b) F(8b) 1.530 yes
P(2b) F(9b) 1.530 yes
P(2b) F(10b) 1.530 yes
P(2b) F(11b) 1.5300(1) yes
P(2b) F(12b) 1.5300(1) yes
P(2c) F(7c) 1.530 yes
P(2c) F(8c) 1.530 yes
P(2c) F(9c) 1.530 yes
P(2c) F(10c) 1.530 yes
P(2c) F(11c) 1.5300(1) yes
P(2c) F(12c) 1.5300(1) yes
O(1) H(21) 0.898 no
O(1) H(22) 0.743 no
O(2) H(23) 0.983 no
O(2) H(24) 0.495 no
O(3) C(29) 1.202(7) yes
N(1) C(1) 1.350(6) yes
N(1) C(5) 1.352(6) yes
N(2) C(6) 1.365(6) yes
N(2) C(10) 1.340(6) yes
N(3) C(11) 1.357(6) yes
N(3) C(15) 1.338(6) yes
N(4) C(16) 1.330(6) yes
N(4) C(23) 1.380(5) yes
N(5) C(22) 1.339(6) yes
N(5) C(23) 1.340(6) yes
N(6) C(24) 1.352(6) yes
N(6) C(28) 1.346(6) yes
C(1) C(2) 1.373(6) yes
C(1) C(6) 1.472(7) yes
C(2) C(3) 1.380(8) yes
C(2) H(1) 0.980 no
C(3) C(4) 1.377(8) yes
C(3) H(2) 0.960 no
C(4) C(5) 1.378(6) yes
C(4) H(3) 0.968 no
C(5) C(11) 1.485(7) yes
C(6) C(7) 1.383(7) yes
C(7) C(8) 1.373(9) yes
C(7) H(4) 0.964 no
C(8) C(9) 1.379(9) yes
C(8) H(5) 0.955 no
C(9) C(10) 1.387(7) yes
C(9) H(6) 0.964 no
C(10) H(7) 0.974 no
C(11) C(12) 1.384(7) yes
C(12) C(13) 1.361(8) yes
C(12) H(8) 0.952 no
C(13) C(14) 1.389(9) yes
C(13) H(9) 0.966 no
C(14) C(15) 1.384(7) yes
C(14) H(10) 0.958 no
C(15) H(11) 0.945 no
C(16) C(17) 1.399(6) yes
C(16) C(24) 1.487(6) yes
C(17) C(18) 1.356(7) yes
C(17) H(12) 0.974 no
C(18) C(19) 1.375(7) yes
C(18) H(13) 0.961 no
C(19) C(20) 1.413(7) yes
C(19) C(23) 1.421(6) yes
C(20) C(21) 1.357(8) yes
C(20) H(14) 0.969 no
C(21) C(22) 1.391(8) yes
C(21) H(15) 0.958 no
C(22) H(16) 0.969 no
C(24) C(25) 1.380(7) yes
C(25) C(26) 1.378(8) yes
C(25) H(17) 0.968 no
C(26) C(27) 1.379(8) yes
C(26) H(18) 0.961 no
C(27) C(28) 1.379(7) yes
C(27) H(19) 0.961 no
C(28) H(20) 0.957 no
C(29) C(30) 1.480(10) yes
C(29) C(31) 1.476(9) yes
C(30) H(25) 0.976 no
C(30) H(26) 0.958 no
C(30) H(27) 0.946 no
C(31) H(28) 0.947 no
C(31) H(29) 0.966 no
C(31) H(30) 0.951 no
